data_4083199
loop_
_publ_author_name
'Wang, Zhe'
'Ng, Sin Wee Benny'
'Jiang, Lu'
'Leong, Wen Jin'
'Zhao, Jin'
'Hor, T. S. Andy'

_publ_section_title
;
 Cyclopentadienyl Molybdenum(II) N,C-Chelating Benzothiazole-Carbene
 Complexes: Synthesis, Structure, and Application in Cyclooctene
 Epoxidation Catalysis
;
_journal_issue 10
_journal_name_full Organometallics
_journal_page_first 2457
_journal_paper_doi 10.1021/om401128z
_journal_volume 33
_journal_year 2014
_chemical_formula_sum 'C20 H16 B F4 Mo N3 O2 S'
_chemical_formula_weight 545.17
_chemical_name_systematic
; 
 ? 
;
_space_group_IT_number 14
_symmetry_cell_setting monoclinic
_symmetry_space_group_name_Hall '-P 2ybc'
_symmetry_space_group_name_H-M 'P 1 21/c 1'
_atom_sites_solution_hydrogens geom
_atom_sites_solution_primary direct
_atom_sites_solution_secondary difmap
_audit_creation_method SHELXL-97
_cell_angle_alpha 90.00
_cell_angle_beta 101.860(3)
_cell_angle_gamma 90.00
_cell_formula_units_Z 4
_cell_length_a 9.0828(12)
_cell_length_b 14.1502(18)
_cell_length_c 16.363(2)
_cell_measurement_reflns_used 998
_cell_measurement_temperature 100(2)
_cell_measurement_theta_max 27.46
_cell_measurement_theta_min 2.29
_cell_volume 2058.1(5)
_computing_cell_refinement 'Bruker SMART'
_computing_data_collection 'Bruker SMART'
_computing_data_reduction 'Bruker SAINT'
_computing_molecular_graphics 'Bruker SHELXTL'
_computing_publication_material 'Bruker SHELXTL'
_computing_structure_refinement 'SHELXL-97 (Sheldrick, 1997)'
_computing_structure_solution 'SHELXS-97 (Sheldrick, 1990)'
_diffrn_ambient_temperature 100(2)
_diffrn_measured_fraction_theta_full 0.997
_diffrn_measured_fraction_theta_max 0.997
_diffrn_measurement_device_type 'CCD area detector'
_diffrn_measurement_method 'phi and omega scans'
_diffrn_radiation_monochromator graphite
_diffrn_radiation_source 'fine-focus sealed tube'
_diffrn_radiation_type MoK\a
_diffrn_radiation_wavelength 0.71073
_diffrn_reflns_av_R_equivalents 0.0194
_diffrn_reflns_av_sigmaI/netI 0.0214
_diffrn_reflns_limit_h_max 11
_diffrn_reflns_limit_h_min -11
_diffrn_reflns_limit_k_max 18
_diffrn_reflns_limit_k_min -13
_diffrn_reflns_limit_l_max 19
_diffrn_reflns_limit_l_min -21
_diffrn_reflns_number 14291
_diffrn_reflns_theta_full 27.47
_diffrn_reflns_theta_max 27.47
_diffrn_reflns_theta_min 2.29
_exptl_absorpt_coefficient_mu 0.798
_exptl_absorpt_correction_T_max 0.8315
_exptl_absorpt_correction_T_min 0.7675
_exptl_absorpt_correction_type multi-scan
_exptl_absorpt_process_details 'Sadabs, (Sheldrick 2008)'
_exptl_crystal_colour Orange
_exptl_crystal_density_diffrn 1.759
_exptl_crystal_density_meas ?
_exptl_crystal_density_method 'not measured'
_exptl_crystal_description Block
_exptl_crystal_F_000 1088
_exptl_crystal_size_max 0.35
_exptl_crystal_size_mid 0.27
_exptl_crystal_size_min 0.24
_refine_diff_density_max 0.506
_refine_diff_density_min -0.284
_refine_diff_density_rms 0.069
_refine_ls_extinction_method none
_refine_ls_goodness_of_fit_ref 1.052
_refine_ls_hydrogen_treatment constr
_refine_ls_matrix_type full
_refine_ls_number_parameters 289
_refine_ls_number_reflns 4698
_refine_ls_number_restraints 0
_refine_ls_restrained_S_all 1.052
_refine_ls_R_factor_all 0.0264
_refine_ls_R_factor_gt 0.0242
_refine_ls_shift/su_max 0.002
_refine_ls_shift/su_mean 0.000
_refine_ls_structure_factor_coef Fsqd
_refine_ls_weighting_details 'calc w=1/[\s^2^(Fo^2^)+(0.0329P)^2^+1.3928P] where P=(Fo^2^+2Fc^2^)/3'
_refine_ls_weighting_scheme calc
_refine_ls_wR_factor_gt 0.0638
_refine_ls_wR_factor_ref 0.0651
_reflns_number_gt 4377
_reflns_number_total 4698
_reflns_threshold_expression >2sigma(I)
_cod_data_source_file om401128z_si_001.cif
_cod_data_source_block c446
_cod_depositor_comments
;
The following automatic conversions were performed:

'_symmetry_cell_setting' value 'Monoclinic' changed to 'monoclinic'
according to
/usr/data/users/saulius/crontab/automatic-downloads/rss-feeds/ACS/lib/dictionaries/cif_core.dic
dictionary named 'cif_core.dic' version 2.4.2 from
2011-04-26.

'_exptl_absorpt_correction_type' value 'Multi-scan'
changed to 'multi-scan' according to
/usr/data/users/saulius/crontab/automatic-downloads/rss-feeds/ACS/lib/dictionaries/cif_core.dic
dictionary named 'cif_core.dic' version 2.4.2 from 2011-04-26.

Automatic conversion script
Id: cif_fix_values 2281 2013-09-26 08:29:07Z andrius 

 Adding full bibliography for 4083195--4083202.cif.

The following automatic conversions were performed:

'_exptl_crystal_density_meas' value 'Not Measured' was changed to '?'
- the value is perceived as not measured.

Automatic conversion script
Id: cif_fix_values 3008 2015-01-20 13:52:24Z robertas 
;
_cod_original_sg_symbol_H-M P2(1)/c
_cod_database_code 4083199

loop_
_symmetry_equiv_pos_as_xyz
'x, y, z'
'-x, y+1/2, -z+1/2'
'-x, -y, -z'
'x, -y-1/2, z-1/2'

loop_
_atom_site_label
_atom_site_type_symbol
_atom_site_fract_x
_atom_site_fract_y
_atom_site_fract_z
_atom_site_U_iso_or_equiv
_atom_site_adp_type
_atom_site_occupancy
_atom_site_symmetry_multiplicity
_atom_site_calc_flag
_atom_site_refinement_flags
Mo1 Mo 0.673924(15) 0.246537(9) 1.037535(8) 0.01494(6) Uani 1 1 d .
S1 S 0.36441(5) 0.02414(3) 0.87580(3) 0.01905(9) Uani 1 1 d .
O1 O 0.92159(13) 0.08833(9) 1.07038(8) 0.0251(3) Uani 1 1 d .
O2 O 0.72671(15) 0.20685(11) 1.22898(8) 0.0290(3) Uani 1 1 d .
N1 N 0.57661(15) 0.13861(10) 0.94583(8) 0.0160(3) Uani 1 1 d .
N2 N 0.37353(15) 0.14539(10) 1.00771(8) 0.0168(3) Uani 1 1 d .
N3 N 0.35958(17) 0.24070(10) 1.10747(9) 0.0184(3) Uani 1 1 d .
C1 C 0.44111(17) 0.10812(11) 0.94758(10) 0.0163(3) Uani 1 1 d .
C2 C 0.53060(18) 0.02665(12) 0.83780(10) 0.0185(3) Uani 1 1 d .
C3 C 0.5659(2) -0.02726(12) 0.77339(11) 0.0223(3) Uani 1 1 d .
H3 H 0.4970 -0.0722 0.7441 0.027 Uiso 1 1 calc R
C4 C 0.7056(2) -0.01300(13) 0.75356(11) 0.0240(4) Uani 1 1 d .
H4 H 0.7335 -0.0493 0.7103 0.029 Uiso 1 1 calc R
C5 C 0.8056(2) 0.05380(13) 0.79611(11) 0.0233(4) Uani 1 1 d .
H5 H 0.9000 0.0628 0.7807 0.028 Uiso 1 1 calc R
C6 C 0.77022(19) 0.10747(12) 0.86046(10) 0.0205(3) Uani 1 1 d .
H6 H 0.8389 0.1529 0.8891 0.025 Uiso 1 1 calc R
C7 C 0.63152(18) 0.09291(11) 0.88182(10) 0.0173(3) Uani 1 1 d .
C8 C 0.45391(18) 0.21415(12) 1.05799(10) 0.0169(3) Uani 1 1 d .
C9 C 0.23328(18) 0.12966(12) 1.02703(10) 0.0197(3) Uani 1 1 d .
H9 H 0.1588 0.0858 1.0013 0.024 Uiso 1 1 calc R
C10 C 0.22557(18) 0.18948(13) 1.08958(11) 0.0209(3) Uani 1 1 d .
H10 H 0.1434 0.1958 1.1169 0.025 Uiso 1 1 calc R
C11 C 0.38158(19) 0.31895(13) 1.16779(11) 0.0219(3) Uani 1 1 d .
H11A H 0.4891 0.3372 1.1807 0.026 Uiso 1 1 calc R
H11B H 0.3539 0.2978 1.2203 0.026 Uiso 1 1 calc R
C12 C 0.2878(2) 0.40294(13) 1.13406(11) 0.0245(4) Uani 1 1 d .
H12 H 0.3073 0.4326 1.0853 0.029 Uiso 1 1 calc R
C13 C 0.1795(2) 0.43826(15) 1.16803(13) 0.0312(4) Uani 1 1 d .
H13A H 0.1573 0.4102 1.2168 0.037 Uiso 1 1 calc R
H13B H 0.1240 0.4917 1.1436 0.037 Uiso 1 1 calc R
C14 C 0.6764(3) 0.34535(13) 0.92138(12) 0.0340(5) Uani 1 1 d .
H14 H 0.6525 0.3251 0.8616 0.041 Uiso 1 1 calc R
C15 C 0.8203(2) 0.34786(15) 0.97258(15) 0.0388(5) Uani 1 1 d .
H15 H 0.9163 0.3307 0.9554 0.047 Uiso 1 1 calc R
C16 C 0.8073(2) 0.38534(14) 1.05069(14) 0.0318(4) Uani 1 1 d .
H16 H 0.8928 0.4019 1.0974 0.038 Uiso 1 1 calc R
C17 C 0.6538(2) 0.40689(13) 1.04708(11) 0.0250(4) Uani 1 1 d .
H17 H 0.6126 0.4417 1.0906 0.030 Uiso 1 1 calc R
C18 C 0.5721(2) 0.38151(12) 0.96649(12) 0.0257(4) Uani 1 1 d .
H18 H 0.4629 0.3938 0.9438 0.031 Uiso 1 1 calc R
C19 C 0.83331(18) 0.14742(12) 1.05823(10) 0.0194(3) Uani 1 1 d .
C20 C 0.70994(19) 0.22354(13) 1.15905(11) 0.0206(3) Uani 1 1 d .
B1 B 0.1414(2) 0.27702(17) 0.83101(14) 0.0274(4) Uani 1 1 d .
F1 F 0.1025(2) 0.35369(12) 0.87322(11) 0.0649(5) Uani 1 1 d .
F2 F 0.08114(14) 0.28492(12) 0.74660(8) 0.0449(3) Uani 1 1 d .
F3 F 0.29835(13) 0.27236(9) 0.84256(8) 0.0322(3) Uani 1 1 d .
F4 F 0.08961(15) 0.19419(11) 0.86070(9) 0.0481(4) Uani 1 1 d .

loop_
_atom_site_aniso_label
_atom_site_aniso_U_11
_atom_site_aniso_U_22
_atom_site_aniso_U_33
_atom_site_aniso_U_23
_atom_site_aniso_U_13
_atom_site_aniso_U_12
Mo1 0.01448(8) 0.01691(9) 0.01424(9) -0.00063(5) 0.00482(6) -0.00264(5)
S1 0.01902(19) 0.0197(2) 0.01790(19) -0.00208(15) 0.00253(15) -0.00323(15)
O1 0.0172(6) 0.0273(7) 0.0313(7) -0.0001(5) 0.0063(5) -0.0002(5)
O2 0.0276(7) 0.0415(8) 0.0177(6) 0.0020(6) 0.0044(5) -0.0003(6)
N1 0.0157(6) 0.0178(7) 0.0148(6) 0.0004(5) 0.0037(5) -0.0003(5)
N2 0.0161(6) 0.0190(7) 0.0153(6) 0.0008(5) 0.0033(5) -0.0023(5)
N3 0.0166(7) 0.0228(7) 0.0167(7) -0.0016(5) 0.0057(5) -0.0033(5)
C1 0.0164(7) 0.0170(7) 0.0148(7) 0.0018(6) 0.0020(6) -0.0002(6)
C2 0.0207(8) 0.0177(8) 0.0172(7) 0.0025(6) 0.0039(6) 0.0012(6)
C3 0.0285(9) 0.0189(8) 0.0181(8) -0.0006(6) 0.0016(7) 0.0020(7)
C4 0.0330(9) 0.0231(9) 0.0172(8) 0.0008(7) 0.0081(7) 0.0064(7)
C5 0.0259(9) 0.0251(9) 0.0209(8) 0.0024(7) 0.0095(7) 0.0044(7)
C6 0.0217(8) 0.0216(8) 0.0192(8) 0.0010(6) 0.0063(6) 0.0004(6)
C7 0.0203(8) 0.0170(8) 0.0147(7) 0.0017(6) 0.0042(6) 0.0014(6)
C8 0.0172(7) 0.0191(8) 0.0144(7) 0.0010(6) 0.0034(6) -0.0014(6)
C9 0.0153(7) 0.0237(8) 0.0203(8) 0.0023(6) 0.0045(6) -0.0030(6)
C10 0.0163(7) 0.0267(9) 0.0208(8) 0.0004(7) 0.0060(6) -0.0030(6)
C11 0.0214(8) 0.0262(9) 0.0192(8) -0.0056(7) 0.0069(6) -0.0039(7)
C12 0.0254(9) 0.0250(9) 0.0240(9) -0.0013(7) 0.0070(7) -0.0046(7)
C13 0.0256(9) 0.0328(10) 0.0334(10) -0.0045(8) 0.0023(8) -0.0006(8)
C14 0.0648(14) 0.0185(9) 0.0239(9) 0.0040(7) 0.0212(9) -0.0008(9)
C15 0.0422(12) 0.0251(10) 0.0603(14) 0.0122(10) 0.0367(11) 0.0000(8)
C16 0.0279(9) 0.0244(9) 0.0421(11) 0.0030(8) 0.0049(8) -0.0122(8)
C17 0.0326(9) 0.0178(8) 0.0266(9) -0.0026(7) 0.0109(7) -0.0056(7)
C18 0.0331(9) 0.0166(8) 0.0268(9) 0.0047(7) 0.0047(7) -0.0020(7)
C19 0.0162(7) 0.0236(8) 0.0189(8) -0.0022(6) 0.0051(6) -0.0065(7)
C20 0.0162(7) 0.0247(8) 0.0215(8) -0.0025(7) 0.0049(6) -0.0020(6)
B1 0.0260(10) 0.0324(11) 0.0260(10) 0.0062(9) 0.0108(8) -0.0021(9)
F1 0.0724(11) 0.0580(10) 0.0798(12) -0.0186(9) 0.0517(9) 0.0023(8)
F2 0.0289(6) 0.0778(10) 0.0286(6) 0.0203(7) 0.0072(5) 0.0046(7)
F3 0.0242(6) 0.0369(6) 0.0349(6) 0.0033(5) 0.0045(5) -0.0042(5)
F4 0.0392(7) 0.0560(9) 0.0446(8) 0.0245(7) -0.0019(6) -0.0205(6)

loop_
_atom_type_symbol
_atom_type_description
_atom_type_scat_dispersion_real
_atom_type_scat_dispersion_imag
_atom_type_scat_source
C C 0.0033 0.0016 'International Tables Vol C Tables 4.2.6.8 and 6.1.1.4'
H H 0.0000 0.0000 'International Tables Vol C Tables 4.2.6.8 and 6.1.1.4'
B B 0.0013 0.0007 'International Tables Vol C Tables 4.2.6.8 and 6.1.1.4'
N N 0.0061 0.0033 'International Tables Vol C Tables 4.2.6.8 and 6.1.1.4'
O O 0.0106 0.0060 'International Tables Vol C Tables 4.2.6.8 and 6.1.1.4'
F F 0.0171 0.0103 'International Tables Vol C Tables 4.2.6.8 and 6.1.1.4'
S S 0.1246 0.1234 'International Tables Vol C Tables 4.2.6.8 and 6.1.1.4'
Mo Mo -1.6832 0.6857 'International Tables Vol C Tables 4.2.6.8 and 6.1.1.4'

loop_
_geom_angle_atom_site_label_1
_geom_angle_atom_site_label_2
_geom_angle_atom_site_label_3
_geom_angle
C20 Mo1 C19 75.45(7)
C20 Mo1 C8 76.95(7)
C19 Mo1 C8 119.40(7)
C20 Mo1 N1 122.26(6)
C19 Mo1 N1 78.64(6)
C8 Mo1 N1 72.58(6)
C20 Mo1 C17 95.39(7)
C19 Mo1 C17 138.82(7)
C8 Mo1 C17 96.39(7)
N1 Mo1 C17 135.32(6)
C20 Mo1 C16 94.11(8)
C19 Mo1 C16 103.61(7)
C8 Mo1 C16 131.29(7)
N1 Mo1 C16 142.20(7)
C17 Mo1 C16 36.05(7)
C20 Mo1 C18 127.23(7)
C19 Mo1 C18 149.60(7)
C8 Mo1 C18 88.04(6)
N1 Mo1 C18 99.59(6)
C17 Mo1 C18 35.86(6)
C16 Mo1 C18 59.48(7)
C20 Mo1 C15 124.29(8)
C19 Mo1 C15 92.72(7)
C8 Mo1 C15 146.39(7)
N1 Mo1 C15 107.50(7)
C17 Mo1 C15 59.08(7)
C16 Mo1 C15 35.33(8)
C18 Mo1 C15 58.50(7)
C20 Mo1 C14 151.68(8)
C19 Mo1 C14 115.22(7)
C8 Mo1 C14 114.56(7)
N1 Mo1 C14 86.04(6)
C17 Mo1 C14 58.77(7)
C16 Mo1 C14 58.46(8)
C18 Mo1 C14 35.03(7)
C15 Mo1 C14 34.54(8)
C1 S1 C2 88.31(8)
C1 N1 C7 110.08(14)
C1 N1 Mo1 117.53(11)
C7 N1 Mo1 132.39(11)
C1 N2 C8 116.07(13)
C1 N2 C9 131.96(14)
C8 N2 C9 111.93(14)
C8 N3 C10 111.36(14)
C8 N3 C11 126.74(14)
C10 N3 C11 121.65(14)
N1 C1 N2 116.82(14)
N1 C1 S1 117.67(12)
N2 C1 S1 125.50(12)
C3 C2 C7 121.85(16)
C3 C2 S1 127.53(14)
C7 C2 S1 110.62(12)
C4 C3 C2 117.51(16)
C3 C4 C5 121.00(16)
C6 C5 C4 121.41(17)
C5 C6 C7 118.20(16)
C6 C7 C2 120.02(15)
C6 C7 N1 126.68(15)
C2 C7 N1 113.30(14)
N3 C8 N2 103.34(14)
N3 C8 Mo1 139.72(12)
N2 C8 Mo1 116.95(11)
C10 C9 N2 105.44(14)
C9 C10 N3 107.93(14)
N3 C11 C12 111.18(14)
C13 C12 C11 124.04(18)
C15 C14 C18 108.79(18)
C15 C14 Mo1 72.29(11)
C18 C14 Mo1 71.06(10)
C14 C15 C16 108.08(18)
C14 C15 Mo1 73.17(11)
C16 C15 Mo1 70.10(10)
C15 C16 C17 107.93(18)
C15 C16 Mo1 74.57(11)
C17 C16 Mo1 71.59(10)
C16 C17 C18 107.84(17)
C16 C17 Mo1 72.36(11)
C18 C17 Mo1 73.70(10)
C14 C18 C17 107.36(18)
C14 C18 Mo1 73.91(11)
C17 C18 Mo1 70.45(10)
O1 C19 Mo1 177.83(14)
O2 C20 Mo1 177.01(16)
F1 B1 F2 110.5(2)
F1 B1 F4 110.56(18)
F2 B1 F4 108.98(18)
F1 B1 F3 109.26(19)
F2 B1 F3 108.76(16)
F4 B1 F3 108.77(18)

loop_
_geom_bond_atom_site_label_1
_geom_bond_atom_site_label_2
_geom_bond_distance
Mo1 C20 1.9746(18)
Mo1 C19 1.9940(18)
Mo1 C8 2.1425(16)
Mo1 N1 2.1955(14)
Mo1 C17 2.2843(18)
Mo1 C16 2.2943(19)
Mo1 C18 2.3266(18)
Mo1 C15 2.3521(19)
Mo1 C14 2.3634(19)
S1 C1 1.7149(17)
S1 C2 1.7470(17)
O1 C19 1.147(2)
O2 C20 1.148(2)
N1 C1 1.310(2)
N1 C7 1.407(2)
N2 C1 1.368(2)
N2 C8 1.382(2)
N2 C9 1.392(2)
N3 C8 1.348(2)
N3 C10 1.395(2)
N3 C11 1.469(2)
C2 C3 1.391(2)
C2 C7 1.402(2)
C3 C4 1.388(3)
C4 C5 1.394(3)
C5 C6 1.389(2)
C6 C7 1.390(2)
C9 C10 1.341(2)
C11 C12 1.500(3)
C12 C13 1.323(3)
C14 C15 1.400(3)
C14 C18 1.412(3)
C15 C16 1.411(3)
C16 C17 1.417(3)
C17 C18 1.420(3)
B1 F1 1.371(3)
B1 F2 1.382(3)
B1 F4 1.387(3)
B1 F3 1.401(2)
